data_7230322
loop_
_publ_author_name
'Sugiyama, Haruki'
'Uekusa, Hidehiro'

_publ_section_title
;
 Relationship between crystal structures and photochromic properties of
 N-salicylideneaminopyridine derivatives
;
_journal_issue 15
_journal_name_full CrystEngComm
_journal_page_first 2144
_journal_paper_doi 10.1039/C8CE00003D
_journal_volume 20
_journal_year 2018
_chemical_absolute_configuration unk
_chemical_compound_source non-photochromic
_chemical_formula_moiety 'C17 H20 N2 O'
_chemical_formula_sum 'C17 H20 N2 O'
_chemical_formula_weight 268.35
_chemical_name_common 3Me-5MSAP
_chemical_name_systematic (E)-2-(tert-butyl)-6-(((5-methylpyridin-3-yl)imino)methyl)phenol
_space_group_crystal_system orthorhombic
_space_group_IT_number 19
_space_group_name_Hall 'P 2ac 2ab'
_space_group_name_H-M_alt 'P 21 21 21'
_symmetry_space_group_name_Hall 'P 2ac 2ab'
_symmetry_space_group_name_H-M 'P 21 21 21'
_atom_sites_solution_hydrogens geom
_atom_sites_solution_primary dual
_atom_sites_solution_secondary difmap
_audit_creation_method SHELXL-2016/6
_audit_update_record
;
2017-12-30 deposited with the CCDC.
2018-03-20 downloaded from the CCDC.
;
_cell_angle_alpha 90
_cell_angle_beta 90
_cell_angle_gamma 90
_cell_formula_units_Z 4
_cell_length_a 6.0801(5)
_cell_length_b 15.1860(13)
_cell_length_c 16.4018(14)
_cell_measurement_reflns_used 13932
_cell_measurement_temperature 293(2)
_cell_measurement_theta_max 27.61
_cell_measurement_theta_min 3.58
_cell_volume 1514.4(2)
_computing_cell_refinement 'PROCESS-AUTO (Rigaku, 1998)'
_computing_data_collection 'PROCESS-AUTO (Rigaku, 1998)'
_computing_data_reduction 'PROCESS-AUTO (Rigaku, 1998)'
_computing_molecular_graphics 'ORTEP-3 (Farrugia, 2008)'
_computing_publication_material 'SHELXL-2014/07 (Sheldrick, 2014)'
_computing_structure_refinement 'SHELXL-2016/6 (Sheldrick, 2016)'
_computing_structure_solution 'SHELXT 2014/4 (Sheldrick, 2014)'
_diffrn_ambient_temperature 293(2)
_diffrn_measured_fraction_theta_full 0.997
_diffrn_measured_fraction_theta_max 0.998
_diffrn_measurement_device_type 'RIGAKU XtaLab mini CCD Area Detector(MercuryIII)'
_diffrn_measurement_method '\w scans'
_diffrn_radiation_type MoK\a
_diffrn_radiation_wavelength 0.71075
_diffrn_reflns_av_R_equivalents 0.0364
_diffrn_reflns_av_unetI/netI 0.0278
_diffrn_reflns_Laue_measured_fraction_full 0.997
_diffrn_reflns_Laue_measured_fraction_max 0.998
_diffrn_reflns_limit_h_max 7
_diffrn_reflns_limit_h_min -7
_diffrn_reflns_limit_k_max 19
_diffrn_reflns_limit_k_min -19
_diffrn_reflns_limit_l_max 21
_diffrn_reflns_limit_l_min -21
_diffrn_reflns_number 16034
_diffrn_reflns_point_group_measured_fraction_full 0.998
_diffrn_reflns_point_group_measured_fraction_max 0.999
_diffrn_reflns_theta_full 25.242
_diffrn_reflns_theta_max 27.483
_diffrn_reflns_theta_min 3.574
_diffrn_source 'fine-focued X-ray tube'
_exptl_absorpt_coefficient_mu 0.074
_exptl_absorpt_correction_T_max 0.986
_exptl_absorpt_correction_T_min 0.793
_exptl_absorpt_correction_type multi-scan
_exptl_absorpt_process_details 'Absorption was corrected by ABSCOR'
_exptl_crystal_colour orange
_exptl_crystal_density_diffrn 1.177
_exptl_crystal_description prism
_exptl_crystal_F_000 576
_exptl_crystal_recrystallization_method 'Re-crystallisation from solvent: methanol'
_exptl_crystal_size_max 0.335
_exptl_crystal_size_mid 0.234
_exptl_crystal_size_min 0.187
_refine_diff_density_max 0.183
_refine_diff_density_min -0.260
_refine_diff_density_rms 0.057
_refine_ls_abs_structure_details
;
 Flack x determined using 1025 quotients [(I+)-(I-)]/[(I+)+(I-)]
 (Parsons, Flack and Wagner, Acta Cryst. B69 (2013) 249-259).
;
_refine_ls_abs_structure_Flack 0.1(7)
_refine_ls_extinction_method none
_refine_ls_goodness_of_fit_ref 1.052
_refine_ls_hydrogen_treatment constr
_refine_ls_matrix_type full
_refine_ls_number_parameters 186
_refine_ls_number_reflns 3465
_refine_ls_number_restraints 0
_refine_ls_restrained_S_all 1.052
_refine_ls_R_factor_all 0.0573
_refine_ls_R_factor_gt 0.0473
_refine_ls_shift/su_max 0.000
_refine_ls_shift/su_mean 0.000
_refine_ls_structure_factor_coef Fsqd
_refine_ls_weighting_details 'w=1/[\s^2^(Fo^2^)+(0.0703P)^2^+0.0891P] where P=(Fo^2^+2Fc^2^)/3'
_refine_ls_weighting_scheme calc
_refine_ls_wR_factor_gt 0.1150
_refine_ls_wR_factor_ref 0.1221
_reflns_Friedel_coverage 0.726
_reflns_Friedel_fraction_full 1.000
_reflns_Friedel_fraction_max 1.000
_reflns_number_gt 2919
_reflns_number_total 3465
_reflns_threshold_expression 'I > 2\s(I)'
_cod_data_source_file c8ce00003d2.cif
_cod_data_source_block shelx_CCDC7
_cod_depositor_comments 'Adding full bibliography for 7230315--7230335.cif.'
_cod_database_code 7230322
_shelx_shelxl_version_number 2016/6
_shelx_space_group_comment
;
The symmetry employed for this shelxl refinement is uniquely defined
by the following loop, which should always be used as a source of
symmetry information in preference to the above space-group names.
They are only intended as comments.
;
_shelx_estimated_absorpt_t_min 0.976
_shelx_estimated_absorpt_t_max 0.986

loop_
_space_group_symop_operation_xyz
'x, y, z'
'-x+1/2, -y, z+1/2'
'-x, y+1/2, -z+1/2'
'x+1/2, -y+1/2, -z'

loop_
_atom_site_label
_atom_site_type_symbol
_atom_site_fract_x
_atom_site_fract_y
_atom_site_fract_z
_atom_site_U_iso_or_equiv
_atom_site_adp_type
_atom_site_occupancy
_atom_site_site_symmetry_order
_atom_site_calc_flag
_atom_site_refinement_flags_posn
_atom_site_refinement_flags_adp
O1 O 0.7301(3) 0.40729(9) 0.54642(10) 0.0479(4) Uani 1 1 d . .
H1 H 0.628049 0.433960 0.524994 0.072 Uiso 1 1 calc R U
N1 N 0.4827(3) 0.53745(11) 0.50455(11) 0.0389(4) Uani 1 1 d . .
N2 N 0.0440(4) 0.68421(13) 0.42579(14) 0.0552(6) Uani 1 1 d . .
C1 C 0.8475(3) 0.46302(13) 0.59272(12) 0.0348(4) Uani 1 1 d . .
C2 C 1.0260(4) 0.43106(13) 0.63862(12) 0.0367(5) Uani 1 1 d . .
C3 C 1.1467(4) 0.49301(17) 0.68186(14) 0.0466(6) Uani 1 1 d . .
H3 H 1.267280 0.473917 0.711929 0.056 Uiso 1 1 calc R U
C4 C 1.0959(4) 0.58218(17) 0.68232(15) 0.0521(6) Uani 1 1 d . .
H4 H 1.183416 0.621596 0.711140 0.063 Uiso 1 1 calc R U
C5 C 0.9170(4) 0.61157(14) 0.64025(14) 0.0465(6) Uani 1 1 d . .
H5 H 0.879777 0.670938 0.642027 0.056 Uiso 1 1 calc R U
C6 C 0.7890(3) 0.55327(13) 0.59448(12) 0.0358(5) Uani 1 1 d . .
C7 C 0.6004(4) 0.58631(14) 0.55055(13) 0.0401(5) Uani 1 1 d . .
H7 H 0.563212 0.645428 0.555948 0.048 Uiso 1 1 calc R U
C8 C 0.2956(4) 0.56961(13) 0.46303(12) 0.0368(5) Uani 1 1 d . .
C9 C 0.2245(4) 0.65658(15) 0.46375(15) 0.0489(6) Uani 1 1 d . .
H9 H 0.307615 0.697683 0.492323 0.059 Uiso 1 1 calc R U
C10 C -0.0723(4) 0.62416(17) 0.38499(15) 0.0503(6) Uani 1 1 d . .
H10 H -0.199909 0.642805 0.358940 0.060 Uiso 1 1 calc R U
C11 C -0.0165(4) 0.53623(15) 0.37869(13) 0.0446(5) Uani 1 1 d . .
C12 C 0.1720(4) 0.51008(14) 0.41864(13) 0.0413(5) Uani 1 1 d . .
H12 H 0.216718 0.451599 0.415676 0.050 Uiso 1 1 calc R U
C13 C 1.0868(4) 0.33281(15) 0.63941(14) 0.0438(5) Uani 1 1 d . .
C14 C 1.2723(6) 0.3138(2) 0.70029(19) 0.0740(9) Uani 1 1 d . .
H14A H 1.400700 0.346826 0.685344 0.111 Uiso 1 1 calc R U
H14B H 1.306101 0.252027 0.699548 0.111 Uiso 1 1 calc R U
H14C H 1.226173 0.330548 0.754065 0.111 Uiso 1 1 calc R U
C15 C 1.1646(4) 0.30490(16) 0.55473(15) 0.0529(6) Uani 1 1 d . .
H15A H 1.051293 0.317046 0.515538 0.079 Uiso 1 1 calc R U
H15B H 1.196363 0.242975 0.554783 0.079 Uiso 1 1 calc R U
H15C H 1.294978 0.337125 0.540632 0.079 Uiso 1 1 calc R U
C16 C 0.8881(5) 0.27591(17) 0.66399(18) 0.0605(7) Uani 1 1 d . .
H16A H 0.841181 0.291797 0.717909 0.091 Uiso 1 1 calc R U
H16B H 0.929246 0.214891 0.663141 0.091 Uiso 1 1 calc R U
H16C H 0.769809 0.285559 0.626246 0.091 Uiso 1 1 calc R U
C17 C -0.1571(5) 0.4730(2) 0.33131(18) 0.0691(8) Uani 1 1 d . .
H17A H -0.141551 0.414952 0.353665 0.104 Uiso 1 1 calc R U
H17B H -0.111503 0.472789 0.275282 0.104 Uiso 1 1 calc R U
H17C H -0.308260 0.490995 0.334708 0.104 Uiso 1 1 calc R U

loop_
_atom_site_aniso_label
_atom_site_aniso_U_11
_atom_site_aniso_U_22
_atom_site_aniso_U_33
_atom_site_aniso_U_23
_atom_site_aniso_U_13
_atom_site_aniso_U_12
O1 0.0435(9) 0.0348(7) 0.0653(10) -0.0073(7) -0.0178(8) 0.0013(7)
N1 0.0357(9) 0.0352(8) 0.0457(10) 0.0019(7) -0.0009(8) 0.0014(8)
N2 0.0529(12) 0.0462(11) 0.0664(13) 0.0022(10) -0.0101(11) 0.0108(10)
C1 0.0346(10) 0.0350(9) 0.0349(9) -0.0043(8) 0.0008(9) -0.0022(9)
C2 0.0338(11) 0.0413(10) 0.0349(10) -0.0029(8) 0.0025(9) 0.0039(9)
C3 0.0404(12) 0.0548(13) 0.0447(11) -0.0085(10) -0.0080(10) 0.0034(11)
C4 0.0523(14) 0.0523(13) 0.0517(13) -0.0171(11) -0.0098(12) -0.0050(12)
C5 0.0530(14) 0.0359(11) 0.0506(12) -0.0100(10) -0.0016(12) -0.0015(10)
C6 0.0353(11) 0.0356(10) 0.0364(10) -0.0014(8) 0.0021(9) -0.0009(9)
C7 0.0432(11) 0.0314(9) 0.0458(11) 0.0025(9) 0.0027(10) 0.0025(9)
C8 0.0361(11) 0.0366(10) 0.0377(10) 0.0049(8) 0.0033(9) 0.0002(9)
C9 0.0488(13) 0.0385(11) 0.0593(13) -0.0017(10) -0.0099(12) 0.0036(10)
C10 0.0433(13) 0.0610(14) 0.0467(12) 0.0093(11) -0.0036(11) 0.0068(12)
C11 0.0438(13) 0.0532(13) 0.0369(11) 0.0045(10) -0.0010(10) -0.0078(11)
C12 0.0463(13) 0.0355(10) 0.0419(10) 0.0019(9) -0.0003(10) -0.0004(9)
C13 0.0393(12) 0.0434(11) 0.0485(12) 0.0016(10) -0.0017(11) 0.0077(10)
C14 0.0706(19) 0.0660(17) 0.085(2) -0.0001(15) -0.0289(18) 0.0213(16)
C15 0.0503(13) 0.0451(12) 0.0633(15) -0.0119(11) 0.0083(12) 0.0043(11)
C16 0.0587(16) 0.0499(14) 0.0728(17) 0.0166(13) 0.0126(15) 0.0075(12)
C17 0.0650(18) 0.0802(19) 0.0621(15) -0.0037(15) -0.0154(15) -0.0177(15)

loop_
_atom_type_symbol
_atom_type_description
_atom_type_scat_dispersion_real
_atom_type_scat_dispersion_imag
_atom_type_scat_source
C C 0.0033 0.0016 'International Tables Vol C Tables 4.2.6.8 and 6.1.1.4'
H H 0.0000 0.0000 'International Tables Vol C Tables 4.2.6.8 and 6.1.1.4'
O O 0.0106 0.0060 'International Tables Vol C Tables 4.2.6.8 and 6.1.1.4'
N N 0.0061 0.0033 'International Tables Vol C Tables 4.2.6.8 and 6.1.1.4'

loop_
_geom_angle_atom_site_label_1
_geom_angle_atom_site_label_2
_geom_angle_atom_site_label_3
_geom_angle
C1 O1 H1 109.5
C7 N1 C8 122.34(17)
C9 N2 C10 117.2(2)
O1 C1 C2 119.69(17)
O1 C1 C6 119.20(18)
C2 C1 C6 121.11(18)
C3 C2 C1 116.57(19)
C3 C2 C13 121.76(19)
C1 C2 C13 121.65(18)
C2 C3 C4 123.1(2)
C2 C3 H3 118.5
C4 C3 H3 118.5
C5 C4 C3 119.6(2)
C5 C4 H4 120.2
C3 C4 H4 120.2
C4 C5 C6 120.6(2)
C4 C5 H5 119.7
C6 C5 H5 119.7
C5 C6 C1 118.95(19)
C5 C6 C7 119.34(18)
C1 C6 C7 121.70(18)
N1 C7 C6 122.52(18)
N1 C7 H7 118.7
C6 C7 H7 118.7
C12 C8 C9 117.2(2)
C12 C8 N1 117.73(18)
C9 C8 N1 125.1(2)
N2 C9 C8 123.6(2)
N2 C9 H9 118.2
C8 C9 H9 118.2
N2 C10 C11 124.6(2)
N2 C10 H10 117.7
C11 C10 H10 117.7
C12 C11 C10 116.5(2)
C12 C11 C17 122.4(2)
C10 C11 C17 121.1(2)
C11 C12 C8 120.9(2)
C11 C12 H12 119.5
C8 C12 H12 119.5
C15 C13 C14 108.2(2)
C15 C13 C2 109.65(19)
C14 C13 C2 111.4(2)
C15 C13 C16 109.0(2)
C14 C13 C16 107.5(2)
C2 C13 C16 110.99(19)
C13 C14 H14A 109.5
C13 C14 H14B 109.5
H14A C14 H14B 109.5
C13 C14 H14C 109.5
H14A C14 H14C 109.5
H14B C14 H14C 109.5
C13 C15 H15A 109.5
C13 C15 H15B 109.5
H15A C15 H15B 109.5
C13 C15 H15C 109.5
H15A C15 H15C 109.5
H15B C15 H15C 109.5
C13 C16 H16A 109.5
C13 C16 H16B 109.5
H16A C16 H16B 109.5
C13 C16 H16C 109.5
H16A C16 H16C 109.5
H16B C16 H16C 109.5
C11 C17 H17A 109.5
C11 C17 H17B 109.5
H17A C17 H17B 109.5
C11 C17 H17C 109.5
H17A C17 H17C 109.5
H17B C17 H17C 109.5

loop_
_geom_bond_atom_site_label_1
_geom_bond_atom_site_label_2
_geom_bond_distance
O1 C1 1.343(2)
O1 H1 0.8200
N1 C7 1.278(3)
N1 C8 1.413(3)
N2 C9 1.330(3)
N2 C10 1.334(3)
C1 C2 1.407(3)
C1 C6 1.416(3)
C2 C3 1.388(3)
C2 C13 1.537(3)
C3 C4 1.389(4)
C3 H3 0.9300
C4 C5 1.363(4)
C4 H4 0.9300
C5 C6 1.398(3)
C5 H5 0.9300
C6 C7 1.444(3)
C7 H7 0.9300
C8 C12 1.383(3)
C8 C9 1.390(3)
C9 H9 0.9300
C10 C11 1.381(3)
C10 H10 0.9300
C11 C12 1.379(3)
C11 C17 1.502(4)
C12 H12 0.9300
C13 C15 1.527(3)
C13 C14 1.534(4)
C13 C16 1.539(4)
C14 H14A 0.9600
C14 H14B 0.9600
C14 H14C 0.9600
C15 H15A 0.9600
C15 H15B 0.9600
C15 H15C 0.9600
C16 H16A 0.9600
C16 H16B 0.9600
C16 H16C 0.9600
C17 H17A 0.9600
C17 H17B 0.9600
C17 H17C 0.9600

loop_
_geom_hbond_atom_site_label_D
_geom_hbond_atom_site_label_H
_geom_hbond_atom_site_label_A
_geom_hbond_distance_DH
_geom_hbond_distance_HA
_geom_hbond_distance_DA
_geom_hbond_angle_DHA
_geom_hbond_site_symmetry_A
O1 H1 N1 0.82 1.83 2.577(2) 150.0 .
C7 H7 N2 0.93 2.61 3.523(3) 168.5 4_566
C9 H9 N2 0.93 2.66 3.592(3) 179.7 4_566
